data_4107137
loop_
_publ_author_name
'Neil C. Tomson'
'Mark R. Crimmin'
'Taras Petrenko'
'Lauren E. Rosebrugh'
'Stephen Sproules'
'W. Christopher Boyd'
'Robert G. Bergman'
'Serena DeBeer'
'F. Dean Toste'
'Karl Wieghardt'

_publ_section_title
;
 A Step beyond the Feltham-Enemark Notation: Spectroscopic and Correlated
 ab Initio Computational Support for an Antiferromagnetically Coupled
 M(II)-(NO)-Description of Tp*M(NO) (M = Co, Ni)
;
_journal_name_full 'Journal of the American Chemical Society'
_journal_page_first 18785
_journal_page_last 18801
_journal_paper_doi 10.1021/ja206042k
_journal_volume 133
_journal_year 2011
_chemical_formula_sum 'C15 H22 B Co N7 O'
_chemical_formula_weight 386.14
_chemical_name_common Tp*CoNO
_chemical_name_systematic
;
 bergman04
;
_space_group.centring_type P

_space_group_IT_number 26
_space_group.IT_number 26

_symmetry_cell_setting orthorhombic
_symmetry_space_group_name_Hall 'P 2c -2'
_symmetry_space_group_name_H-M 'P m c 21'
_atom_sites_solution_hydrogens geom
_atom_sites_solution_primary direct
_atom_sites_solution_secondary difmap
_audit_creation_method SHELXL-97
_cell_angle_alpha 90.00
_cell_angle_beta 90.00
_cell_angle_gamma 90.00
_cell_formula_units_Z 4
_cell_length_a 13.0809(18)
_cell_length_b 7.9962(11)
_cell_length_c 17.398(2)
_cell_measurement_reflns_used 6039
_cell_measurement_temperature 143(2)
_cell_measurement_theta_max 25.32
_cell_measurement_theta_min 2.34
_cell_volume 1819.8(4)
_computing_cell_refinement 'Bruker SAINT'
_computing_data_collection 'Bruker APEX2'
_computing_data_reduction 'Bruker SAINT'
_computing_molecular_graphics ORTEP-32
_computing_publication_material WinGX
_computing_structure_refinement SHELXL-97
_computing_structure_solution SIR-2004
_diffrn_ambient_temperature 143(2)
_diffrn_detector_area_resol_mean 8.366
_diffrn_measured_fraction_theta_full 1.000
_diffrn_measured_fraction_theta_max 1.000
_diffrn_measurement_device_type 'Bruker APEX-I CCD'
_diffrn_measurement_method 'phi and omega scans'
_diffrn_radiation_monochromator graphite
_diffrn_radiation_source 'fine-focus sealed tube'
_diffrn_radiation_type MoK\a
_diffrn_radiation_wavelength 0.71073
_diffrn_reflns_av_R_equivalents 0.0662
_diffrn_reflns_av_sigmaI/netI 0.0536
_diffrn_reflns_limit_h_max 15
_diffrn_reflns_limit_h_min -15
_diffrn_reflns_limit_k_max 9
_diffrn_reflns_limit_k_min -9
_diffrn_reflns_limit_l_max 20
_diffrn_reflns_limit_l_min -20
_diffrn_reflns_number 18814
_diffrn_reflns_theta_full 25.00
_diffrn_reflns_theta_max 25.36
_diffrn_reflns_theta_min 1.56
_exptl_absorpt_coefficient_mu 0.961
_exptl_absorpt_correction_T_max 0.9446
_exptl_absorpt_correction_T_min 0.8934
_exptl_absorpt_correction_type multi-scan
_exptl_absorpt_process_details SADABS
_exptl_crystal_colour red
_exptl_crystal_density_diffrn 1.409
_exptl_crystal_description plate
_exptl_crystal_F_000 804
_exptl_crystal_size_max 0.12
_exptl_crystal_size_mid 0.10
_exptl_crystal_size_min 0.06
_refine_diff_density_max 0.435
_refine_diff_density_min -0.253
_refine_diff_density_rms 0.061
_refine_ls_abs_structure_details 'Flack H D (1983), Acta Cryst. A39, 876-881'
_refine_ls_abs_structure_Flack 0.014(19)
_refine_ls_extinction_method none
_refine_ls_goodness_of_fit_ref 1.048
_refine_ls_hydrogen_treatment constr
_refine_ls_matrix_type full
_refine_ls_number_parameters 267
_refine_ls_number_reflns 3424
_refine_ls_number_restraints 1
_refine_ls_restrained_S_all 1.047
_refine_ls_R_factor_all 0.0591
_refine_ls_R_factor_gt 0.0395
_refine_ls_shift/su_max 0.149
_refine_ls_shift/su_mean 0.004
_refine_ls_structure_factor_coef Fsqd
_refine_ls_weighting_details 'calc w=1/[\s^2^(Fo^2^)+(0.0326P)^2^+0.3189P] where P=(Fo^2^+2Fc^2^)/3'
_refine_ls_weighting_scheme calc
_refine_ls_wR_factor_gt 0.0740
_refine_ls_wR_factor_ref 0.0827
_reflns_number_gt 2756
_reflns_number_total 3424
_reflns_threshold_expression >2sigma(I)
_cod_data_source_file ja206042k_si_001.cif
_cod_data_source_block bergman04
_cod_depositor_comments
;
The following automatic conversions were performed:

'_space_group.centring_type' value 'primitive' was replaced with the
value 'P' as specified in the replacement file
'/home/antanas/src/cod-tools/trunk/data/replacement-values/replacement_values.lst'.

Automatic conversion script
Id: cif_fix_values 5642 2017-10-24 12:04:52Z antanas 
;
_cod_database_code 4107137

loop_
_symmetry_equiv_pos_as_xyz
'x, y, z'
'-x, -y, z+1/2'
'-x, y, z'
'x, -y, z+1/2'

loop_
_atom_site_label
_atom_site_type_symbol
_atom_site_fract_x
_atom_site_fract_y
_atom_site_fract_z
_atom_site_U_iso_or_equiv
_atom_site_adp_type
_atom_site_occupancy
_atom_site_symmetry_multiplicity
_atom_site_calc_flag
_atom_site_refinement_flags
C1 C 1.0000 0.4683(7) 0.5173(3) 0.0280(13) Uani 1 2 d S
C2 C 1.0000 0.3480(8) 0.4623(4) 0.0351(17) Uani 1 2 d S
H2 H 1.0000 0.2306 0.4707 0.042 Uiso 1 2 calc SR
C3 C 1.0000 0.4294(7) 0.3908(3) 0.0268(13) Uani 1 2 d S
C4 C 1.0000 0.4489(9) 0.6038(3) 0.0425(17) Uani 1 2 d S
H4A H 0.9297 0.4344 0.6220 0.064 Uiso 0.50 1 calc PR
H4B H 1.0297 0.5490 0.6274 0.064 Uiso 0.50 1 calc PR
H4C H 1.0407 0.3508 0.6180 0.064 Uiso 0.50 1 calc PR
C5 C 1.0000 0.3587(8) 0.3131(4) 0.0450(16) Uani 1 2 d S
H5A H 0.9759 0.2427 0.3150 0.067 Uiso 0.50 1 calc PR
H5B H 1.0695 0.3616 0.2922 0.067 Uiso 0.50 1 calc PR
H5C H 0.9545 0.4245 0.2801 0.067 Uiso 0.50 1 calc PR
C6 C 0.8036(3) 1.0046(5) 0.4456(2) 0.0310(9) Uani 1 1 d .
C7 C 0.7581(3) 0.9951(5) 0.3739(2) 0.0383(11) Uani 1 1 d .
H7 H 0.6949 1.0440 0.3591 0.046 Uiso 1 1 calc R
C8 C 0.8221(3) 0.9010(5) 0.3280(2) 0.0335(10) Uani 1 1 d .
C9 C 0.7686(3) 1.0896(5) 0.5181(3) 0.0425(11) Uani 1 1 d .
H9A H 0.7620 1.0066 0.5592 0.064 Uiso 1 1 calc R
H9B H 0.7023 1.1432 0.5092 0.064 Uiso 1 1 calc R
H9C H 0.8188 1.1745 0.5332 0.064 Uiso 1 1 calc R
C10 C 0.8076(3) 0.8458(6) 0.2466(2) 0.0495(13) Uani 1 1 d .
H10A H 0.8691 0.8723 0.2168 0.074 Uiso 1 1 calc R
H10B H 0.7488 0.9041 0.2243 0.074 Uiso 1 1 calc R
H10C H 0.7955 0.7249 0.2453 0.074 Uiso 1 1 calc R
C11 C 0.6973(3) 0.5559(5) 0.5205(3) 0.0289(9) Uani 1 1 d .
C12 C 0.7444(3) 0.6320(5) 0.5835(2) 0.0319(10) Uani 1 1 d .
H12 H 0.8089 0.6866 0.5837 0.038 Uiso 1 1 calc R
C13 C 0.6807(3) 0.6132(5) 0.6443(2) 0.0300(9) Uani 1 1 d .
C14 C 0.7311(3) 0.5367(6) 0.4390(3) 0.0415(11) Uani 1 1 d .
H14A H 0.8002 0.4895 0.4377 0.062 Uiso 1 1 calc R
H14B H 0.7312 0.6463 0.4138 0.062 Uiso 1 1 calc R
H14C H 0.6840 0.4617 0.4119 0.062 Uiso 1 1 calc R
C15 C 0.6950(3) 0.6674(6) 0.7266(2) 0.0408(11) Uani 1 1 d .
H15A H 0.6363 0.7349 0.7427 0.061 Uiso 1 1 calc R
H15B H 0.7576 0.7340 0.7309 0.061 Uiso 1 1 calc R
H15C H 0.7004 0.5684 0.7596 0.061 Uiso 1 1 calc R
C16 C 0.5000 0.0326(8) 0.6010(4) 0.0315(15) Uani 1 2 d S
C17 C 0.5000 0.0017(8) 0.6798(4) 0.0368(15) Uani 1 2 d S
H17 H 0.5000 -0.1045 0.7043 0.044 Uiso 1 2 calc SR
C18 C 0.5000 0.1547(8) 0.7149(3) 0.0322(14) Uani 1 2 d S
C19 C 0.5000 -0.0882(8) 0.5360(4) 0.0411(18) Uani 1 2 d S
H19A H 0.4765 -0.0318 0.4892 0.062 Uiso 0.50 1 calc PR
H19B H 0.4541 -0.1815 0.5479 0.062 Uiso 0.50 1 calc PR
H19C H 0.5694 -0.1308 0.5280 0.062 Uiso 0.50 1 calc PR
C20 C 0.5000 0.1998(9) 0.7984(3) 0.0465(17) Uani 1 2 d S
H20A H 0.4311 0.2345 0.8137 0.070 Uiso 0.50 1 calc PR
H20B H 0.5480 0.2920 0.8072 0.070 Uiso 0.50 1 calc PR
H20C H 0.5209 0.1026 0.8288 0.070 Uiso 0.50 1 calc PR
B1 B 1.0000 0.7509(9) 0.3528(4) 0.0262(17) Uani 1 2 d S
H1 H 1.0000 0.7147 0.2978 0.031 Uiso 1 2 calc SR
B2 B 0.5000 0.4656(9) 0.6621(4) 0.0273(16) Uani 1 2 d S
H2A H 0.5000 0.5046 0.7167 0.033 Uiso 1 2 calc SR
N1 N 1.0000 0.6222(5) 0.4848(3) 0.0255(10) Uani 1 2 d S
N2 N 1.0000 0.5970(6) 0.4068(3) 0.0269(12) Uani 1 2 d S
N3 N 0.8917(2) 0.9198(4) 0.44390(18) 0.0272(7) Uani 1 1 d .
N4 N 0.9033(2) 0.8556(4) 0.37089(17) 0.0269(7) Uani 1 1 d .
N5 N 1.0000 0.8966(7) 0.6131(3) 0.0404(14) Uani 1 2 d S
N6 N 0.6076(2) 0.4914(4) 0.54390(17) 0.0252(7) Uani 1 1 d .
N7 N 0.5968(2) 0.5293(4) 0.62072(16) 0.0256(7) Uani 1 1 d .
N8 N 0.5000 0.1997(6) 0.5883(3) 0.0273(11) Uani 1 2 d S
N9 N 0.5000 0.2730(6) 0.6594(3) 0.0258(12) Uani 1 2 d S
N10 N 0.5000 0.2737(7) 0.4085(3) 0.0292(11) Uani 1 2 d S
O1 O 1.0000 0.9059(8) 0.6797(3) 0.134(3) Uani 1 2 d S
O2 O 0.5000 0.2089(7) 0.3485(3) 0.0727(16) Uani 1 2 d S
Co1 Co 1.0000 0.86084(10) 0.52122(3) 0.0282(2) Uani 1 2 d S
Co2 Co 0.5000 0.34960(10) 0.49540(3) 0.0283(2) Uani 1 2 d S

loop_
_atom_site_aniso_label
_atom_site_aniso_U_11
_atom_site_aniso_U_22
_atom_site_aniso_U_33
_atom_site_aniso_U_23
_atom_site_aniso_U_13
_atom_site_aniso_U_12
C1 0.021(2) 0.031(3) 0.032(3) 0.009(3) 0.000 0.000
C2 0.034(3) 0.020(3) 0.050(4) 0.007(3) 0.000 0.000
C3 0.022(3) 0.015(3) 0.043(4) -0.005(3) 0.000 0.000
C4 0.042(3) 0.046(5) 0.039(4) 0.015(3) 0.000 0.000
C5 0.044(3) 0.034(4) 0.057(4) -0.014(4) 0.000 0.000
C6 0.029(2) 0.018(2) 0.046(2) 0.006(2) 0.0032(19) -0.0006(18)
C7 0.028(2) 0.035(3) 0.052(3) 0.013(2) -0.0065(19) 0.005(2)
C8 0.029(2) 0.039(3) 0.033(2) 0.006(2) -0.0064(18) 0.0007(19)
C9 0.033(2) 0.033(2) 0.062(3) 0.001(3) 0.004(2) 0.0041(18)
C10 0.048(3) 0.060(4) 0.040(3) -0.002(2) -0.017(2) 0.005(3)
C11 0.0272(18) 0.019(2) 0.040(2) 0.006(2) 0.0014(19) 0.0030(16)
C12 0.0222(18) 0.025(2) 0.048(3) 0.000(2) -0.0035(18) -0.0013(18)
C13 0.0254(18) 0.025(2) 0.039(2) -0.0025(19) -0.0085(17) 0.0003(17)
C14 0.035(2) 0.041(3) 0.049(3) 0.011(2) 0.009(2) -0.003(2)
C15 0.033(2) 0.044(3) 0.046(3) -0.007(2) -0.0117(18) -0.002(2)
C16 0.022(3) 0.022(4) 0.050(4) 0.002(3) 0.000 0.000
C17 0.035(3) 0.026(4) 0.049(4) 0.008(3) 0.000 0.000
C18 0.025(3) 0.037(4) 0.035(3) 0.006(3) 0.000 0.000
C19 0.026(3) 0.027(4) 0.070(5) -0.004(4) 0.000 0.000
C20 0.055(4) 0.050(5) 0.035(4) 0.017(3) 0.000 0.000
B1 0.020(3) 0.024(4) 0.034(5) 0.003(4) 0.000 0.000
B2 0.021(3) 0.034(5) 0.026(4) 0.000(3) 0.000 0.000
N1 0.028(2) 0.023(3) 0.026(2) 0.003(2) 0.000 0.000
N2 0.022(2) 0.027(3) 0.032(3) 0.001(3) 0.000 0.000
N3 0.0271(16) 0.0222(19) 0.0322(18) 0.0005(15) 0.0040(14) -0.0020(14)
N4 0.0278(16) 0.0214(19) 0.0314(17) 0.0040(16) -0.0011(13) 0.0021(15)
N5 0.061(3) 0.026(3) 0.034(3) 0.005(3) 0.000 0.000
N6 0.0231(15) 0.0211(18) 0.0314(19) -0.0014(15) 0.0015(13) -0.0008(13)
N7 0.0247(16) 0.022(2) 0.0302(19) -0.0013(15) 0.0014(13) 0.0015(13)
N8 0.023(2) 0.024(3) 0.035(3) -0.002(2) 0.000 0.000
N9 0.032(3) 0.022(3) 0.023(3) 0.004(2) 0.000 0.000
N10 0.029(2) 0.029(3) 0.030(3) -0.002(3) 0.000 0.000
O1 0.295(10) 0.079(5) 0.028(3) -0.006(3) 0.000 0.000
O2 0.095(4) 0.075(4) 0.048(3) -0.018(3) 0.000 0.000
Co1 0.0284(4) 0.0253(5) 0.0309(5) 0.0010(4) 0.000 0.000
Co2 0.0299(4) 0.0249(5) 0.0302(5) -0.0024(4) 0.000 0.000

loop_
_atom_type_symbol
_atom_type_description
_atom_type_scat_dispersion_real
_atom_type_scat_dispersion_imag
_atom_type_scat_source
C C 0.0033 0.0016 'International Tables Vol C Tables 4.2.6.8 and 6.1.1.4'
H H 0.0000 0.0000 'International Tables Vol C Tables 4.2.6.8 and 6.1.1.4'
B B 0.0013 0.0007 'International Tables Vol C Tables 4.2.6.8 and 6.1.1.4'
N N 0.0061 0.0033 'International Tables Vol C Tables 4.2.6.8 and 6.1.1.4'
O O 0.0106 0.0060 'International Tables Vol C Tables 4.2.6.8 and 6.1.1.4'
Co Co 0.3494 0.9721 'International Tables Vol C Tables 4.2.6.8 and 6.1.1.4'

loop_
_geom_angle_atom_site_label_1
_geom_angle_atom_site_label_2
_geom_angle_atom_site_label_3
_geom_angle
_geom_angle_site_symmetry_1
_geom_angle_site_symmetry_3
N1 C1 C2 110.5(5) . .
N1 C1 C4 120.5(5) . .
C2 C1 C4 128.9(6) . .
C1 C2 C3 107.2(5) . .
C1 C2 H2 126.4 . .
C3 C2 H2 126.4 . .
N2 C3 C2 105.8(5) . .
N2 C3 C5 124.4(5) . .
C2 C3 C5 129.7(6) . .
C1 C4 H4A 109.5 . .
C1 C4 H4B 109.5 . .
H4A C4 H4B 109.5 . .
C1 C4 H4C 109.5 . .
H4A C4 H4C 109.5 . .
H4B C4 H4C 109.5 . .
C3 C5 H5A 109.5 . .
C3 C5 H5B 109.5 . .
H5A C5 H5B 109.5 . .
C3 C5 H5C 109.5 . .
H5A C5 H5C 109.5 . .
H5B C5 H5C 109.5 . .
N3 C6 C7 108.9(4) . .
N3 C6 C9 120.6(4) . .
C7 C6 C9 130.5(3) . .
C8 C7 C6 106.9(3) . .
C8 C7 H7 126.5 . .
C6 C7 H7 126.5 . .
N4 C8 C7 107.7(3) . .
N4 C8 C10 123.0(4) . .
C7 C8 C10 129.3(4) . .
C6 C9 H9A 109.5 . .
C6 C9 H9B 109.5 . .
H9A C9 H9B 109.5 . .
C6 C9 H9C 109.5 . .
H9A C9 H9C 109.5 . .
H9B C9 H9C 109.5 . .
C8 C10 H10A 109.5 . .
C8 C10 H10B 109.5 . .
H10A C10 H10B 109.5 . .
C8 C10 H10C 109.5 . .
H10A C10 H10C 109.5 . .
H10B C10 H10C 109.5 . .
N6 C11 C12 108.3(4) . .
N6 C11 C14 120.4(3) . .
C12 C11 C14 131.2(4) . .
C13 C12 C11 107.0(3) . .
C13 C12 H12 126.5 . .
C11 C12 H12 126.5 . .
N7 C13 C12 108.5(3) . .
N7 C13 C15 122.2(3) . .
C12 C13 C15 129.3(3) . .
C11 C14 H14A 109.5 . .
C11 C14 H14B 109.5 . .
H14A C14 H14B 109.5 . .
C11 C14 H14C 109.5 . .
H14A C14 H14C 109.5 . .
H14B C14 H14C 109.5 . .
C13 C15 H15A 109.5 . .
C13 C15 H15B 109.5 . .
H15A C15 H15B 109.5 . .
C13 C15 H15C 109.5 . .
H15A C15 H15C 109.5 . .
H15B C15 H15C 109.5 . .
N8 C16 C17 109.6(6) . .
N8 C16 C19 121.1(6) . .
C17 C16 C19 129.3(6) . .
C18 C17 C16 106.3(6) . .
C18 C17 H17 126.9 . .
C16 C17 H17 126.9 . .
N9 C18 C17 107.9(5) . .
N9 C18 C20 121.6(6) . .
C17 C18 C20 130.5(6) . .
C16 C19 H19A 109.5 . .
C16 C19 H19B 109.5 . .
H19A C19 H19B 109.5 . .
C16 C19 H19C 109.5 . .
H19A C19 H19C 109.5 . .
H19B C19 H19C 109.5 . .
C18 C20 H20A 109.5 . .
C18 C20 H20B 109.5 . .
H20A C20 H20B 109.5 . .
C18 C20 H20C 109.5 . .
H20A C20 H20C 109.5 . .
H20B C20 H20C 109.5 . .
N2 B1 N4 107.8(4) . 3_755
N2 B1 N4 107.8(4) . .
N4 B1 N4 109.5(5) 3_755 .
N2 B1 H1 110.5 . .
N4 B1 H1 110.5 3_755 .
N4 B1 H1 110.5 . .
N9 B2 N7 108.4(3) . 3_655
N9 B2 N7 108.4(3) . .
N7 B2 N7 110.3(4) 3_655 .
N9 B2 H2A 109.9 . .
N7 B2 H2A 109.9 3_655 .
N7 B2 H2A 109.9 . .
C1 N1 N2 106.2(5) . .
C1 N1 Co1 137.0(4) . .
N2 N1 Co1 116.8(4) . .
C3 N2 N1 110.2(5) . .
C3 N2 B1 130.9(5) . .
N1 N2 B1 118.9(5) . .
C6 N3 N4 107.7(3) . .
C6 N3 Co1 135.4(3) . .
N4 N3 Co1 116.9(2) . .
C8 N4 N3 108.9(3) . .
C8 N4 B1 132.6(4) . .
N3 N4 B1 118.6(3) . .
O1 N5 Co1 173.5(6) . .
C11 N6 N7 107.4(3) . .
C11 N6 Co2 134.9(3) . .
N7 N6 Co2 117.6(2) . .
C13 N7 N6 108.8(3) . .
C13 N7 B2 133.5(3) . .
N6 N7 B2 117.7(3) . .
C16 N8 N9 106.0(5) . .
C16 N8 Co2 135.9(4) . .
N9 N8 Co2 118.0(4) . .
C18 N9 N8 110.2(5) . .
C18 N9 B2 132.6(5) . .
N8 N9 B2 117.2(5) . .
O2 N10 Co2 175.5(6) . .
N5 Co1 N3 128.15(12) . .
N5 Co1 N3 128.15(12) . 3_755
N3 Co1 N3 89.63(17) . 3_755
N5 Co1 N1 118.5(2) . .
N3 Co1 N1 90.69(13) . .
N3 Co1 N1 90.69(13) 3_755 .
N10 Co2 N6 127.19(13) . .
N10 Co2 N6 127.19(12) . 3_655
N6 Co2 N6 89.75(17) . 3_655
N10 Co2 N8 121.6(2) . .
N6 Co2 N8 89.92(13) . .
N6 Co2 N8 89.92(13) 3_655 .

loop_
_geom_bond_atom_site_label_1
_geom_bond_atom_site_label_2
_geom_bond_distance
_geom_bond_site_symmetry_2
C1 N1 1.354(6) .
C1 C2 1.357(8) .
C1 C4 1.513(8) .
C2 C3 1.404(8) .
C2 H2 0.9500 .
C3 N2 1.369(7) .
C3 C5 1.465(8) .
C4 H4A 0.9800 .
C4 H4B 0.9800 .
C4 H4C 0.9800 .
C5 H5A 0.9800 .
C5 H5B 0.9800 .
C5 H5C 0.9800 .
C6 N3 1.338(5) .
C6 C7 1.383(6) .
C6 C9 1.505(6) .
C7 C8 1.380(5) .
C7 H7 0.9500 .
C8 N4 1.348(4) .
C8 C10 1.496(5) .
C9 H9A 0.9800 .
C9 H9B 0.9800 .
C9 H9C 0.9800 .
C10 H10A 0.9800 .
C10 H10B 0.9800 .
C10 H10C 0.9800 .
C11 N6 1.345(4) .
C11 C12 1.398(5) .
C11 C14 1.494(6) .
C12 C13 1.356(5) .
C12 H12 0.9500 .
C13 N7 1.350(4) .
C13 C15 1.507(5) .
C14 H14A 0.9800 .
C14 H14B 0.9800 .
C14 H14C 0.9800 .
C15 H15A 0.9800 .
C15 H15B 0.9800 .
C15 H15C 0.9800 .
C16 N8 1.354(7) .
C16 C17 1.394(8) .
C16 C19 1.487(8) .
C17 C18 1.367(8) .
C17 H17 0.9500 .
C18 N9 1.353(7) .
C18 C20 1.496(8) .
C19 H19A 0.9800 .
C19 H19B 0.9800 .
C19 H19C 0.9800 .
C20 H20A 0.9800 .
C20 H20B 0.9800 .
C20 H20C 0.9800 .
B1 N2 1.548(8) .
B1 N4 1.549(5) 3_755
B1 N4 1.549(5) .
B1 H1 1.0000 .
B2 N9 1.541(8) .
B2 N7 1.543(4) 3_655
B2 N7 1.543(4) .
B2 H2A 1.0000 .
N1 N2 1.372(6) .
N1 Co1 2.010(4) .
N3 N4 1.379(4) .
N3 Co1 2.009(3) .
N5 O1 1.161(6) .
N5 Co1 1.625(5) .
N6 N7 1.378(4) .
N6 Co2 1.994(3) .
N8 N9 1.368(6) .
N8 Co2 2.013(5) .
N10 O2 1.167(6) .
N10 Co2 1.628(5) .
Co1 N3 2.009(3) 3_755
Co2 N6 1.994(3) 3_655
